data_7210270
loop_
_publ_author_name
'Zhang, Jinhong'
'Cheng, Shaomin'
'Wang, Xiangfei'
'Yuan, Limin'
'Xue, Mingqiang'
'Wang, Yang'
'Liu, Wenlong'

_publ_section_title
;
 Heterometallic coordination polymers based on dipeptide schiff base
 Cu(ii) metalloligand: synthesis, structures, and magnetic properties
;
_journal_issue 30
_journal_name_full CrystEngComm
_journal_page_first 6074
_journal_paper_doi 10.1039/c3ce40596f
_journal_volume 15
_journal_year 2013
_chemical_formula_moiety 'C11 H12 Cu N2 O9 S Sr'
_chemical_formula_sum 'C11 H12 Cu N2 O9 S Sr'
_chemical_formula_weight 499.45
_chemical_name_systematic
; 
 ? 
;
_space_group_IT_number 14
_symmetry_cell_setting monoclinic
_symmetry_space_group_name_Hall '-P 2ybc'
_symmetry_space_group_name_H-M 'P 1 21/c 1'
_atom_sites_solution_hydrogens geom
_atom_sites_solution_primary direct
_atom_sites_solution_secondary difmap
_audit_creation_method SHELXL-97
_cell_angle_alpha 90.00
_cell_angle_beta 100.757(9)
_cell_angle_gamma 90.00
_cell_formula_units_Z 4
_cell_length_a 8.1109(11)
_cell_length_b 11.7065(18)
_cell_length_c 16.460(3)
_cell_measurement_reflns_used 3277
_cell_measurement_temperature 296(2)
_cell_measurement_theta_max 23.96
_cell_measurement_theta_min 2.51
_cell_volume 1535.4(4)
_computing_cell_refinement SMART
_computing_data_collection 'SMART (Bruker, 2000)'
_computing_data_reduction 'SAINT (Bruker, 2000)'
_computing_molecular_graphics SHELXTL
_computing_publication_material SHELXTL
_computing_structure_refinement SHELXTL
_computing_structure_solution 'SHELXTL (Bruker, 2000)'
_diffrn_ambient_temperature 296(2)
_diffrn_measured_fraction_theta_full 1.000
_diffrn_measured_fraction_theta_max 1.000
_diffrn_measurement_device_type 'Bruker Smart Aepex CCD'
_diffrn_measurement_method 'phi and omega scans'
_diffrn_radiation_monochromator graphite
_diffrn_radiation_source 'fine-focus sealed tube'
_diffrn_radiation_type MoK\a
_diffrn_radiation_wavelength 0.71073
_diffrn_reflns_av_R_equivalents 0.0747
_diffrn_reflns_av_sigmaI/netI 0.1328
_diffrn_reflns_limit_h_max 9
_diffrn_reflns_limit_h_min -10
_diffrn_reflns_limit_k_max 14
_diffrn_reflns_limit_k_min -12
_diffrn_reflns_limit_l_max 20
_diffrn_reflns_limit_l_min -17
_diffrn_reflns_number 17039
_diffrn_reflns_theta_full 26.00
_diffrn_reflns_theta_max 26.00
_diffrn_reflns_theta_min 2.15
_exptl_absorpt_coefficient_mu 5.048
_exptl_absorpt_correction_T_max 0.359
_exptl_absorpt_correction_T_min 0.268
_exptl_absorpt_correction_type multi-scan
_exptl_absorpt_process_details 'SADABS; Bruker, 2000'
_exptl_crystal_colour 'violet red '
_exptl_crystal_density_diffrn 2.161
_exptl_crystal_density_method 'not measured'
_exptl_crystal_description Block
_exptl_crystal_F_000 988
_exptl_crystal_size_max 0.26
_exptl_crystal_size_mid 0.22
_exptl_crystal_size_min 0.20
_refine_diff_density_max 0.829
_refine_diff_density_min -0.817
_refine_diff_density_rms 0.143
_refine_ls_extinction_method none
_refine_ls_goodness_of_fit_ref 1.014
_refine_ls_hydrogen_treatment constr
_refine_ls_matrix_type full
_refine_ls_number_parameters 226
_refine_ls_number_reflns 3016
_refine_ls_number_restraints 207
_refine_ls_restrained_S_all 0.998
_refine_ls_R_factor_all 0.0962
_refine_ls_R_factor_gt 0.0618
_refine_ls_shift/su_max 0.001
_refine_ls_shift/su_mean 0.000
_refine_ls_structure_factor_coef Fsqd
_refine_ls_weighting_details 'calc w=1/[\s^2^(Fo^2^)+(0.0379P)^2^+6.8000P] where P=(Fo^2^+2Fc^2^)/3'
_refine_ls_weighting_scheme calc
_refine_ls_wR_factor_gt 0.1125
_refine_ls_wR_factor_ref 0.1170
_reflns_number_gt 1934
_reflns_number_total 3016
_reflns_threshold_expression >2sigma(I)
_cod_data_source_file c3ce40596f.txt
_cod_data_source_block compound_2
_cod_depositor_comments
;
The following automatic conversions were performed:

'_symmetry_cell_setting' value 'Monoclinic' changed to 'monoclinic'
according to /home/saulius/struct/CIF-dictionaries/cif_core.dic
dictionary named 'cif_core.dic' version 2.4.2 from 2011-04-26.

Automatic conversion script
Id: cif_fix_values 1891 2012-01-12 08:04:46Z andrius 
;
_cod_original_sg_symbol_H-M P2(1)/c
_cod_database_code 7210270

loop_
_symmetry_equiv_pos_as_xyz
'x, y, z'
'-x, y+1/2, -z+1/2'
'-x, -y, -z'
'x, -y-1/2, z-1/2'

loop_
_atom_site_label
_atom_site_type_symbol
_atom_site_fract_x
_atom_site_fract_y
_atom_site_fract_z
_atom_site_U_iso_or_equiv
_atom_site_adp_type
_atom_site_occupancy
_atom_site_symmetry_multiplicity
_atom_site_calc_flag
_atom_site_refinement_flags
Cu1 Cu 0.33105(10) 0.41311(7) 0.45665(5) 0.0288(2) Uani 1 1 d U
Sr1 Sr 0.35140(8) 0.08282(6) 0.58536(4) 0.02622(19) Uani 1 1 d U
C1 C 0.1772(8) 0.5507(5) 0.5623(4) 0.0255(5) Uani 1 1 d U
C2 C 0.1161(8) 0.5716(6) 0.6385(4) 0.0253(6) Uani 1 1 d U
H2 H 0.1230 0.5132 0.6773 0.030 Uiso 1 1 calc R
C3 C 0.0489(8) 0.6743(6) 0.6552(4) 0.0253(6) Uani 1 1 d U
H3 H 0.0099 0.6836 0.7045 0.030 Uiso 1 1 calc R
C4 C 0.0382(8) 0.7623(6) 0.6012(4) 0.0248(6) Uani 1 1 d U
C5 C 0.0938(8) 0.7515(6) 0.5251(4) 0.0252(6) Uani 1 1 d U
H5 H 0.0854 0.8126 0.4885 0.030 Uiso 1 1 calc R
C6 C 0.1620(8) 0.6469(6) 0.5058(4) 0.0254(5) Uani 1 1 d U
C7 C 0.2183(8) 0.6394(6) 0.4293(4) 0.0258(5) Uani 1 1 d U
H7 H 0.1967 0.7023 0.3945 0.031 Uiso 1 1 calc R
C8 C 0.3527(8) 0.5652(6) 0.3242(4) 0.0269(5) Uani 1 1 d U
H8A H 0.4416 0.6215 0.3282 0.032 Uiso 1 1 calc R
H8B H 0.2616 0.5887 0.2805 0.032 Uiso 1 1 calc R
C9 C 0.4182(8) 0.4490(6) 0.3036(4) 0.0273(5) Uani 1 1 d U
C10 C 0.4788(8) 0.2595(6) 0.3575(4) 0.0270(5) Uani 1 1 d U
H10A H 0.5930 0.2624 0.3477 0.032 Uiso 1 1 calc R
H10B H 0.4115 0.2170 0.3126 0.032 Uiso 1 1 calc R
C11 C 0.4759(8) 0.1987(6) 0.4396(4) 0.0265(5) Uani 1 1 d U
N1 N 0.2926(7) 0.5588(5) 0.4036(3) 0.0267(5) Uani 1 1 d U
N2 N 0.4118(7) 0.3772(5) 0.3595(3) 0.0272(5) Uani 1 1 d U
S1 S -0.0284(2) 0.90197(14) 0.62642(10) 0.0273(3) Uani 1 1 d U
O5 O -0.1510(5) 0.9415(4) 0.5547(3) 0.0277(6) Uani 1 1 d U
O6 O 0.1208(5) 0.9750(4) 0.6386(3) 0.0274(6) Uani 1 1 d U
O7 O -0.0994(5) 0.8882(4) 0.7003(3) 0.0286(7) Uani 1 1 d U
O1 O 0.2425(5) 0.4524(4) 0.5503(3) 0.0255(6) Uani 1 1 d U
O2 O 0.4673(5) 0.4392(4) 0.2366(3) 0.0275(6) Uani 1 1 d U
O3 O 0.4011(5) 0.2581(4) 0.4911(3) 0.0265(6) Uani 1 1 d U
O4 O 0.5287(5) 0.1043(4) 0.4521(3) 0.0269(6) Uani 1 1 d U
O8 O 0.6718(5) 0.1136(4) 0.6390(3) 0.0259(9) Uani 1 1 d U
H8D H 0.7141 0.1246 0.5962 0.031 Uiso 1 1 d R
H8E H 0.7101 0.0499 0.6590 0.031 Uiso 1 1 d R
O9 O 0.2210(5) 0.2610(4) 0.6438(3) 0.0245(9) Uani 1 1 d U
H9Y H 0.2966 0.3114 0.6575 0.029 Uiso 1 1 d R
H9X H 0.1436 0.2878 0.6067 0.029 Uiso 1 1 d R

loop_
_atom_site_aniso_label
_atom_site_aniso_U_11
_atom_site_aniso_U_22
_atom_site_aniso_U_33
_atom_site_aniso_U_23
_atom_site_aniso_U_13
_atom_site_aniso_U_12
Cu1 0.0305(5) 0.0305(4) 0.0275(5) 0.0018(4) 0.0107(3) 0.0048(4)
Sr1 0.0242(3) 0.0294(4) 0.0253(3) 0.0015(3) 0.0054(3) 0.0021(3)
C1 0.0275(12) 0.0253(10) 0.0250(11) 0.0023(9) 0.0085(9) 0.0022(9)
C2 0.0275(13) 0.0253(11) 0.0243(12) 0.0028(10) 0.0075(10) 0.0027(10)
C3 0.0279(13) 0.0251(10) 0.0240(13) 0.0016(10) 0.0078(11) 0.0021(11)
C4 0.0281(13) 0.0238(10) 0.0237(13) 0.0002(10) 0.0081(11) 0.0022(10)
C5 0.0281(13) 0.0252(10) 0.0240(12) 0.0014(10) 0.0087(10) 0.0020(10)
C6 0.0274(11) 0.0257(9) 0.0248(11) 0.0019(9) 0.0092(9) 0.0021(9)
C7 0.0279(12) 0.0267(10) 0.0247(11) 0.0021(9) 0.0096(10) 0.0025(10)
C8 0.0300(12) 0.0270(10) 0.0260(11) 0.0002(9) 0.0107(10) 0.0032(10)
C9 0.0304(12) 0.0272(10) 0.0260(10) -0.0001(8) 0.0092(9) 0.0038(10)
C10 0.0312(13) 0.0267(10) 0.0251(11) -0.0007(8) 0.0104(10) 0.0027(10)
C11 0.0310(13) 0.0259(10) 0.0246(10) -0.0011(8) 0.0102(9) 0.0036(10)
N1 0.0292(12) 0.0278(9) 0.0253(11) 0.0007(8) 0.0103(10) 0.0026(10)
N2 0.0305(12) 0.0266(10) 0.0258(10) -0.0005(8) 0.0093(9) 0.0028(10)
S1 0.0323(8) 0.0216(7) 0.0286(8) -0.0025(6) 0.0068(6) 0.0014(6)
O5 0.0320(11) 0.0213(11) 0.0297(11) -0.0044(10) 0.0050(9) 0.0030(10)
O6 0.0318(11) 0.0225(10) 0.0286(12) -0.0024(10) 0.0073(10) 0.0001(9)
O7 0.0314(16) 0.0244(16) 0.0321(13) -0.0043(13) 0.0117(12) 0.0039(13)
O1 0.0273(14) 0.0254(11) 0.0253(12) 0.0026(10) 0.0087(10) 0.0030(11)
O2 0.0307(13) 0.0273(13) 0.0261(12) 0.0012(11) 0.0092(11) 0.0050(12)
O3 0.0310(14) 0.0271(10) 0.0235(12) -0.0007(8) 0.0105(10) 0.0043(10)
O4 0.0316(14) 0.0254(11) 0.0259(12) -0.0013(10) 0.0106(9) 0.0040(11)
O8 0.0251(11) 0.028(2) 0.0257(17) 0.0021(17) 0.0074(15) 0.0006(15)
O9 0.028(2) 0.0288(19) 0.018(2) 0.0080(17) 0.0074(16) 0.0050(17)

loop_
_atom_type_symbol
_atom_type_description
_atom_type_scat_dispersion_real
_atom_type_scat_dispersion_imag
_atom_type_scat_source
C C 0.0033 0.0016 'International Tables Vol C Tables 4.2.6.8 and 6.1.1.4'
H H 0.0000 0.0000 'International Tables Vol C Tables 4.2.6.8 and 6.1.1.4'
N N 0.0061 0.0033 'International Tables Vol C Tables 4.2.6.8 and 6.1.1.4'
O O 0.0106 0.0060 'International Tables Vol C Tables 4.2.6.8 and 6.1.1.4'
S S 0.1246 0.1234 'International Tables Vol C Tables 4.2.6.8 and 6.1.1.4'
Cu Cu 0.3201 1.2651 'International Tables Vol C Tables 4.2.6.8 and 6.1.1.4'
Sr Sr -1.5307 3.2498 'International Tables Vol C Tables 4.2.6.8 and 6.1.1.4'

loop_
_geom_angle_atom_site_label_1
_geom_angle_atom_site_label_2
_geom_angle_atom_site_label_3
_geom_angle
_geom_angle_site_symmetry_1
_geom_angle_site_symmetry_3
O1 Cu1 N2 177.4(2) . .
O1 Cu1 N1 95.8(2) . .
N2 Cu1 N1 82.2(2) . .
O1 Cu1 O3 97.13(18) . .
N2 Cu1 O3 84.9(2) . .
N1 Cu1 O3 166.8(2) . .
O2 Sr1 O4 93.62(14) 4_566 3_656
O2 Sr1 O6 76.73(14) 4_566 1_545
O4 Sr1 O6 89.72(14) 3_656 1_545
O2 Sr1 O5 159.22(14) 4_566 3_566
O4 Sr1 O5 83.85(14) 3_656 3_566
O6 Sr1 O5 82.63(14) 1_545 3_566
O2 Sr1 O9 79.52(14) 4_566 .
O4 Sr1 O9 171.56(14) 3_656 .
O6 Sr1 O9 83.95(14) 1_545 .
O5 Sr1 O9 100.80(13) 3_566 .
O2 Sr1 O8 60.80(14) 4_566 .
O4 Sr1 O8 78.31(14) 3_656 .
O6 Sr1 O8 134.58(14) 1_545 .
O5 Sr1 O8 137.76(14) 3_566 .
O9 Sr1 O8 102.23(14) . .
O2 Sr1 O3 126.29(14) 4_566 .
O4 Sr1 O3 114.99(14) 3_656 .
O6 Sr1 O3 142.03(14) 1_545 .
O5 Sr1 O3 72.61(14) 3_566 .
O9 Sr1 O3 73.28(13) . .
O8 Sr1 O3 80.81(13) . .
O2 Sr1 O4 128.64(14) 4_566 .
O4 Sr1 O4 67.37(16) 3_656 .
O6 Sr1 O4 144.89(13) 1_545 .
O5 Sr1 O4 69.25(13) 3_566 .
O9 Sr1 O4 120.80(13) . .
O8 Sr1 O4 68.57(13) . .
O3 Sr1 O4 47.69(13) . .
O2 Sr1 C11 134.53(16) 4_566 .
O4 Sr1 C11 89.70(16) 3_656 .
O6 Sr1 C11 148.69(16) 1_545 .
O5 Sr1 C11 66.19(16) 3_566 .
O9 Sr1 C11 98.60(15) . .
O8 Sr1 C11 75.68(16) . .
O3 Sr1 C11 25.33(15) . .
O4 Sr1 C11 22.67(14) . .
O2 Sr1 Sr1 115.69(10) 4_566 3_656
O4 Sr1 Sr1 36.03(10) 3_656 3_656
O6 Sr1 Sr1 121.24(10) 1_545 3_656
O5 Sr1 Sr1 73.37(10) 3_566 3_656
O9 Sr1 Sr1 152.09(10) . 3_656
O8 Sr1 Sr1 69.69(10) . 3_656
O3 Sr1 Sr1 78.99(9) . 3_656
O4 Sr1 Sr1 31.34(9) . 3_656
C11 Sr1 Sr1 53.77(12) . 3_656
O2 Sr1 H8D 76.8 4_566 .
O4 Sr1 H8D 74.5 3_656 .
O6 Sr1 H8D 148.1 1_545 .
O5 Sr1 H8D 121.8 3_566 .
O9 Sr1 H8D 108.3 . .
O8 Sr1 H8D 16.1 . .
O3 Sr1 H8D 69.4 . .
O4 Sr1 H8D 52.5 . .
C11 Sr1 H8D 60.5 . .
Sr1 Sr1 H8D 57.5 3_656 .
O2 Sr1 H8E 54.7 4_566 .
O4 Sr1 H8E 65.9 3_656 .
O6 Sr1 H8E 121.6 1_545 .
O5 Sr1 H8E 139.4 3_566 .
O9 Sr1 H8E 112.9 . .
O8 Sr1 H8E 16.0 . .
O3 Sr1 H8E 95.5 . .
O4 Sr1 H8E 74.2 . .
C11 Sr1 H8E 86.4 . .
Sr1 Sr1 H8E 66.2 3_656 .
H8D Sr1 H8E 26.6 . .
O1 C1 C2 119.7(6) . .
O1 C1 C6 125.4(6) . .
C2 C1 C6 114.9(6) . .
C3 C2 C1 122.3(6) . .
C3 C2 H2 118.9 . .
C1 C2 H2 118.9 . .
C4 C3 C2 121.1(6) . .
C4 C3 H3 119.5 . .
C2 C3 H3 119.5 . .
C3 C4 C5 121.4(6) . .
C3 C4 S1 121.8(5) . .
C5 C4 S1 116.5(5) . .
C6 C5 C4 118.8(6) . .
C6 C5 H5 120.6 . .
C4 C5 H5 120.6 . .
C5 C6 C7 117.4(6) . .
C5 C6 C1 121.5(6) . .
C7 C6 C1 121.1(6) . .
N1 C7 C6 127.5(6) . .
N1 C7 H7 116.3 . .
C6 C7 H7 116.3 . .
N1 C8 C9 109.8(5) . .
N1 C8 H8A 109.7 . .
C9 C8 H8A 109.7 . .
N1 C8 H8B 109.7 . .
C9 C8 H8B 109.7 . .
H8A C8 H8B 108.2 . .
O2 C9 N2 130.6(6) . .
O2 C9 C8 117.5(6) . .
N2 C9 C8 111.8(6) . .
N2 C10 C11 110.2(5) . .
N2 C10 H10A 109.6 . .
C11 C10 H10A 109.6 . .
N2 C10 H10B 109.6 . .
C11 C10 H10B 109.6 . .
H10A C10 H10B 108.1 . .
O4 C11 O3 124.7(6) . .
O4 C11 C10 121.3(6) . .
O3 C11 C10 113.9(5) . .
O4 C11 Sr1 67.5(4) . .
O3 C11 Sr1 58.6(3) . .
C10 C11 Sr1 162.1(4) . .
C7 N1 C8 121.7(6) . .
C7 N1 Cu1 124.9(5) . .
C8 N1 Cu1 113.3(4) . .
C9 N2 C10 122.8(6) . .
C9 N2 Cu1 122.7(5) . .
C10 N2 Cu1 114.4(4) . .
O7 S1 O6 113.4(3) . .
O7 S1 O5 113.2(3) . .
O6 S1 O5 110.1(3) . .
O7 S1 C4 106.1(3) . .
O6 S1 C4 106.7(3) . .
O5 S1 C4 106.8(3) . .
S1 O5 Sr1 154.6(3) . 3_566
S1 O6 Sr1 152.2(3) . 1_565
C1 O1 Cu1 124.9(4) . .
C9 O2 Sr1 140.0(4) . 4_565
C11 O3 Cu1 116.3(4) . .
C11 O3 Sr1 96.1(4) . .
Cu1 O3 Sr1 145.3(2) . .
C11 O4 Sr1 155.3(4) . 3_656
C11 O4 Sr1 89.9(4) . .
Sr1 O4 Sr1 112.63(16) 3_656 .
Sr1 O8 H8D 105.7 . .
Sr1 O8 H8E 106.2 . .
H8D O8 H8E 106.3 . .
Sr1 O9 H9Y 109.3 . .
Sr1 O9 H9X 109.1 . .
H9Y O9 H9X 109.5 . .

loop_
_geom_bond_atom_site_label_1
_geom_bond_atom_site_label_2
_geom_bond_distance
_geom_bond_site_symmetry_2
Cu1 O1 1.876(4) .
Cu1 N2 1.885(5) .
Cu1 N1 1.915(5) .
Cu1 O3 1.954(4) .
Sr1 O2 2.504(4) 4_566
Sr1 O4 2.520(4) 3_656
Sr1 O6 2.543(5) 1_545
Sr1 O5 2.576(4) 3_566
Sr1 O9 2.602(4) .
Sr1 O8 2.609(4) .
Sr1 O3 2.648(4) .
Sr1 O4 2.850(4) .
Sr1 C11 3.086(7) .
Sr1 H8D 2.9546 .
Sr1 H8E 2.9612 .
C1 O1 1.297(8) .
C1 C2 1.453(9) .
C1 C6 1.451(9) .
C2 C3 1.369(9) .
C2 H2 0.9300 .
C3 C4 1.354(9) .
C3 H3 0.9300 .
C4 C5 1.414(9) .
C4 S1 1.794(7) .
C5 C6 1.404(9) .
C5 H5 0.9300 .
C6 C7 1.421(9) .
C7 N1 1.235(8) .
C7 H7 0.9300 .
C8 N1 1.480(8) .
C8 C9 1.521(9) .
C8 H8A 0.9700 .
C8 H8B 0.9700 .
C9 O2 1.247(8) .
C9 N2 1.255(8) .
C10 N2 1.484(8) .
C10 C11 1.531(9) .
C10 H10A 0.9700 .
C10 H10B 0.9700 .
C11 O4 1.189(8) .
C11 O3 1.328(7) .
S1 O7 1.448(5) .
S1 O6 1.465(5) .
S1 O5 1.469(5) .
O5 Sr1 2.577(4) 3_566
O6 Sr1 2.543(5) 1_565
O2 Sr1 2.504(4) 4_565
O4 Sr1 2.520(4) 3_656
O8 H8D 0.8500 .
O8 H8E 0.8500 .
O9 H9Y 0.8500 .
O9 H9X 0.8500 .

loop_
_geom_hbond_atom_site_label_D
_geom_hbond_atom_site_label_H
_geom_hbond_atom_site_label_A
_geom_hbond_distance_DH
_geom_hbond_distance_HA
_geom_hbond_distance_DA
_geom_hbond_angle_DHA
_geom_hbond_site_symmetry_A
O8 H8D O4 0.85 2.58 3.085(5) 120 .
O8 H8D O5 0.85 2.56 2.965(5) 111 1_645
O8 H8E O7 0.85 2.45 3.272(5) 162 1_645
O8 H8D O5 0.85 2.56 2.965(5) 111 1_645
O8 H8E S1 0.85 2.87 3.505(4) 134 1_645

loop_
_geom_torsion_atom_site_label_1
_geom_torsion_atom_site_label_2
_geom_torsion_atom_site_label_3
_geom_torsion_atom_site_label_4
_geom_torsion
_geom_torsion_site_symmetry_1
_geom_torsion_site_symmetry_4
O1 C1 C2 C3 178.8(6) . .
C6 C1 C2 C3 0.3(9) . .
C1 C2 C3 C4 -0.9(10) . .
C2 C3 C4 C5 0.8(10) . .
C2 C3 C4 S1 -173.2(5) . .
C3 C4 C5 C6 -0.2(10) . .
S1 C4 C5 C6 174.1(5) . .
C4 C5 C6 C7 -179.3(6) . .
C4 C5 C6 C1 -0.4(10) . .
O1 C1 C6 C5 -178.1(6) . .
C2 C1 C6 C5 0.3(9) . .
O1 C1 C6 C7 0.9(10) . .
C2 C1 C6 C7 179.3(6) . .
C5 C6 C7 N1 174.2(7) . .
C1 C6 C7 N1 -4.7(11) . .
N1 C8 C9 O2 177.2(6) . .
N1 C8 C9 N2 -2.5(8) . .
N2 C10 C11 O4 -177.9(6) . .
N2 C10 C11 O3 6.1(8) . .
N2 C10 C11 Sr1 67.1(16) . .
O2 Sr1 C11 O4 85.2(4) 4_566 .
O4 Sr1 C11 O4 -9.5(4) 3_656 .
O6 Sr1 C11 O4 -98.5(5) 1_545 .
O5 Sr1 C11 O4 -92.9(4) 3_566 .
O9 Sr1 C11 O4 169.0(4) . .
O8 Sr1 C11 O4 68.5(4) . .
O3 Sr1 C11 O4 167.3(7) . .
Sr1 Sr1 C11 O4 -6.6(3) 3_656 .
O2 Sr1 C11 O3 -82.1(4) 4_566 .
O4 Sr1 C11 O3 -176.9(4) 3_656 .
O6 Sr1 C11 O3 94.1(4) 1_545 .
O5 Sr1 C11 O3 99.7(4) 3_566 .
O9 Sr1 C11 O3 1.6(4) . .
O8 Sr1 C11 O3 -98.9(4) . .
O4 Sr1 C11 O3 -167.3(7) . .
Sr1 Sr1 C11 O3 -174.0(4) 3_656 .
O2 Sr1 C11 C10 -151.7(13) 4_566 .
O4 Sr1 C11 C10 113.5(14) 3_656 .
O6 Sr1 C11 C10 24.5(16) 1_545 .
O5 Sr1 C11 C10 30.1(14) 3_566 .
O9 Sr1 C11 C10 -68.0(14) . .
O8 Sr1 C11 C10 -168.5(14) . .
O3 Sr1 C11 C10 -69.7(14) . .
O4 Sr1 C11 C10 123.0(16) . .
Sr1 Sr1 C11 C10 116.4(15) 3_656 .
C6 C7 N1 C8 -176.4(6) . .
C6 C7 N1 Cu1 7.2(10) . .
C9 C8 N1 C7 -172.6(6) . .
C9 C8 N1 Cu1 4.2(6) . .
O1 Cu1 N1 C7 -5.1(6) . .
N2 Cu1 N1 C7 173.2(6) . .
O3 Cu1 N1 C7 -173.5(7) . .
O1 Cu1 N1 C8 178.3(4) . .
N2 Cu1 N1 C8 -3.5(4) . .
O3 Cu1 N1 C8 9.9(12) . .
O2 C9 N2 C10 4.7(12) . .
C8 C9 N2 C10 -175.7(6) . .
O2 C9 N2 Cu1 -180.0(6) . .
C8 C9 N2 Cu1 -0.3(8) . .
C11 C10 N2 C9 171.7(6) . .
C11 C10 N2 Cu1 -4.0(7) . .
N1 Cu1 N2 C9 2.3(6) . .
O3 Cu1 N2 C9 -174.7(6) . .
N1 Cu1 N2 C10 178.0(5) . .
O3 Cu1 N2 C10 1.0(4) . .
C3 C4 S1 O7 -13.1(6) . .
C5 C4 S1 O7 172.6(5) . .
C3 C4 S1 O6 108.2(6) . .
C5 C4 S1 O6 -66.1(6) . .
C3 C4 S1 O5 -134.1(6) . .
C5 C4 S1 O5 51.6(6) . .
O7 S1 O5 Sr1 -104.7(6) . 3_566
O6 S1 O5 Sr1 127.2(6) . 3_566
C4 S1 O5 Sr1 11.7(7) . 3_566
O7 S1 O6 Sr1 -173.7(5) . 1_565
O5 S1 O6 Sr1 -45.7(6) . 1_565
C4 S1 O6 Sr1 69.8(6) . 1_565
C2 C1 O1 Cu1 -178.6(4) . .
C6 C1 O1 Cu1 -0.3(9) . .
N1 Cu1 O1 C1 1.7(5) . .
O3 Cu1 O1 C1 179.1(5) . .
N2 C9 O2 Sr1 102.0(8) . 4_565
C8 C9 O2 Sr1 -77.6(8) . 4_565
O4 C11 O3 Cu1 178.6(5) . .
C10 C11 O3 Cu1 -5.6(7) . .
Sr1 C11 O3 Cu1 -167.2(4) . .
O4 C11 O3 Sr1 -14.3(7) . .
C10 C11 O3 Sr1 161.6(5) . .
O1 Cu1 O3 C11 -179.0(4) . .
N2 Cu1 O3 C11 2.7(5) . .
N1 Cu1 O3 C11 -10.6(11) . .
O1 Cu1 O3 Sr1 23.8(4) . .
N2 Cu1 O3 Sr1 -154.5(4) . .
N1 Cu1 O3 Sr1 -167.8(7) . .
O2 Sr1 O3 C11 118.8(4) 4_566 .
O4 Sr1 O3 C11 3.4(4) 3_656 .
O6 Sr1 O3 C11 -122.6(4) 1_545 .
O5 Sr1 O3 C11 -70.9(4) 3_566 .
O9 Sr1 O3 C11 -178.3(4) . .
O8 Sr1 O3 C11 75.9(4) . .
O4 Sr1 O3 C11 6.6(3) . .
Sr1 Sr1 O3 C11 4.9(3) 3_656 .
O2 Sr1 O3 Cu1 -81.6(4) 4_566 .
O4 Sr1 O3 Cu1 163.0(3) 3_656 .
O6 Sr1 O3 Cu1 37.0(5) 1_545 .
O5 Sr1 O3 Cu1 88.7(4) 3_566 .
O9 Sr1 O3 Cu1 -18.7(3) . .
O8 Sr1 O3 Cu1 -124.5(4) . .
O4 Sr1 O3 Cu1 166.1(5) . .
C11 Sr1 O3 Cu1 159.6(6) . .
Sr1 Sr1 O3 Cu1 164.5(4) 3_656 .
O3 C11 O4 Sr1 169.7(6) . 3_656
C10 C11 O4 Sr1 -5.8(15) . 3_656
Sr1 C11 O4 Sr1 156.6(11) . 3_656
O3 C11 O4 Sr1 13.1(7) . .
C10 C11 O4 Sr1 -162.4(6) . .
O2 Sr1 O4 C11 -114.6(4) 4_566 .
O4 Sr1 O4 C11 169.7(5) 3_656 .
O6 Sr1 O4 C11 116.7(4) 1_545 .
O5 Sr1 O4 C11 77.7(4) 3_566 .
O9 Sr1 O4 C11 -12.7(4) . .
O8 Sr1 O4 C11 -104.5(4) . .
O3 Sr1 O4 C11 -7.3(4) . .
Sr1 Sr1 O4 C11 169.7(5) 3_656 .
O2 Sr1 O4 Sr1 75.8(2) 4_566 3_656
O4 Sr1 O4 Sr1 0.0 3_656 3_656
O6 Sr1 O4 Sr1 -53.0(3) 1_545 3_656
O5 Sr1 O4 Sr1 -91.94(18) 3_566 3_656
O9 Sr1 O4 Sr1 177.63(15) . 3_656
O8 Sr1 O4 Sr1 85.86(18) . 3_656
O3 Sr1 O4 Sr1 -176.9(3) . 3_656
C11 Sr1 O4 Sr1 -169.7(5) . 3_656
